data_1506891
loop_
_publ_author_name
'Zhang, Lilu'
'Carroll, Patrick'
'Meggers, Eric'

_publ_section_title
;
 Ruthenium complexes as protein kinase inhibitors.
;
_journal_issue 4
_journal_name_full 'Organic letters'
_journal_page_first 521
_journal_page_last 523
_journal_paper_doi 10.1021/ol036283s
_journal_volume 6
_journal_year 2004
_chemical_formula_sum 'C31.25 H29.25 Cl8.75 N5 O4 Ru S2'
_chemical_formula_weight 1014.22
_space_group_IT_number 88
_symmetry_cell_setting tetragonal
_symmetry_Int_Tables_number 88
_symmetry_space_group_name_Hall '-I 4ad'
_symmetry_space_group_name_H-M 'I 41/a :2'
_atom_sites_solution_hydrogens geom
_atom_sites_solution_primary direct
_audit_creation_method SHELXL-97
_cell_angle_alpha 90.00
_cell_angle_beta 90.00
_cell_angle_gamma 90.00
_cell_formula_units_Z 16
_cell_length_a 31.9010(19)
_cell_length_b 31.9010(19)
_cell_length_c 15.8767(9)
_cell_measurement_temperature 143(1)
_cell_volume 16157.3(16)
_computing_data_collection 'CrystalClear (Rigaku, 1999)'
_computing_data_reduction 'CrystalClear (Rigaku, 1999)'
_computing_structure_refinement 'SHELXL-97 (Sheldrick, 1997)'
_computing_structure_solution 'SIR97 (Altomare, 1999)'
_diffrn_ambient_temperature 143(1)
_diffrn_measured_fraction_theta_full 0.983
_diffrn_measured_fraction_theta_max 0.983
_diffrn_measurement_device 'CCD Area Detector'
_diffrn_measurement_device_type 'Rigaku Mercury'
_diffrn_measurement_method 'phi and omega rotations'
_diffrn_radiation_monochromator graphite
_diffrn_radiation_source 'rotating anode'
_diffrn_radiation_type MoK\a
_diffrn_radiation_wavelength 0.71069
_diffrn_reflns_av_R_equivalents 0.0283
_diffrn_reflns_av_sigmaI/netI 0.0233
_diffrn_reflns_limit_h_max 32
_diffrn_reflns_limit_h_min -41
_diffrn_reflns_limit_k_max 32
_diffrn_reflns_limit_k_min -41
_diffrn_reflns_limit_l_max 19
_diffrn_reflns_limit_l_min -19
_diffrn_reflns_number 49180
_diffrn_reflns_theta_full 27.48
_diffrn_reflns_theta_max 27.48
_diffrn_reflns_theta_min 2.55
_exptl_absorpt_coefficient_mu 1.113
_exptl_absorpt_correction_T_max 1.0000
_exptl_absorpt_correction_T_min 0.8105
_exptl_absorpt_correction_type multi-scan
_exptl_crystal_density_diffrn 1.668
_exptl_crystal_density_method 'not measured'
_exptl_crystal_F_000 8136
_exptl_crystal_size_max 0.35
_exptl_crystal_size_mid 0.25
_exptl_crystal_size_min 0.12
_refine_diff_density_max 1.907
_refine_diff_density_min -0.947
_refine_diff_density_rms 0.112
_refine_ls_extinction_method none
_refine_ls_goodness_of_fit_ref 1.049
_refine_ls_hydrogen_treatment constr
_refine_ls_matrix_type full
_refine_ls_number_parameters 478
_refine_ls_number_reflns 9117
_refine_ls_number_restraints 0
_refine_ls_restrained_S_all 1.049
_refine_ls_R_factor_all 0.0710
_refine_ls_R_factor_gt 0.0606
_refine_ls_shift/su_max 0.002
_refine_ls_shift/su_mean 0.000
_refine_ls_structure_factor_coef Fsqd
_refine_ls_weighting_details 'calc w=1/[\s^2^(Fo^2^)+(0.0944P)^2^+76.1837P] where P=(Fo^2^+2Fc^2^)/3'
_refine_ls_weighting_scheme calc
_refine_ls_wR_factor_gt 0.1594
_refine_ls_wR_factor_ref 0.1749
_reflns_number_gt 7807
_reflns_number_total 9117
_reflns_threshold_expression >2sigma(I)
_cod_data_source_file ol036283ssi20031122_115925.cif
_cod_data_source_block shelxl
_cod_depositor_comments
;
The following automatic conversions were performed:
'_atom_site_symetry_multiplicity' tag replaced with
'_atom_site_symmetry_multiplicity'.

Automatic conversion script
Id: cif_correct_tags 1440 2010-10-19 06:21:57Z saulius 

The following automatic conversions were performed:

'_exptl_absorpt_correction_type' value 'multi-scans' was replaced
with the value 'multi-scan' as specified in the replacement file
'src/cod-tools/trunk/data/replacement-values/replacement_values.lst'.

Automatic conversion script
Id: cif_fix_values 5376 2017-05-30 11:51:03Z andrius 
;
_cod_original_sg_symbol_H-M 'I 41/a     '
_cod_database_code 1506891
_exptl_absorpt_correction_method 'symmetry-related measurements'

loop_
_symmetry_equiv_pos_as_xyz
'x, y, z'
'-y+3/4, x+1/4, z+1/4'
'-x+1/2, -y, z+1/2'
'y+3/4, -x+3/4, z+3/4'
'x+1/2, y+1/2, z+1/2'
'-y+5/4, x+3/4, z+3/4'
'-x+1, -y+1/2, z+1'
'y+5/4, -x+5/4, z+5/4'
'-x, -y, -z'
'y-3/4, -x-1/4, -z-1/4'
'x-1/2, y, -z-1/2'
'-y-3/4, x-3/4, -z-3/4'
'-x+1/2, -y+1/2, -z+1/2'
'y-1/4, -x+1/4, -z+1/4'
'x, y+1/2, -z'
'-y-1/4, x-1/4, -z-1/4'

loop_
_atom_site_label
_atom_site_type_symbol
_atom_site_fract_x
_atom_site_fract_y
_atom_site_fract_z
_atom_site_U_iso_or_equiv
_atom_site_adp_type
_atom_site_occupancy
_atom_site_symmetry_multiplicity
_atom_site_calc_flag
_atom_site_refinement_flags
Ru1 Ru 0.626579(9) 0.547749(9) 0.712083(19) 0.03333(12) Uani 1 1 d .
Cl1 Cl 0.62146(3) 0.61939(3) 0.66913(7) 0.0454(2) Uani 1 1 d .
Cl2 Cl 0.66017(3) 0.56587(3) 0.84175(7) 0.0464(2) Uani 1 1 d .
S1 S 0.56109(3) 0.54812(3) 0.77113(7) 0.0410(2) Uani 1 1 d .
S2 S 0.69146(3) 0.54533(3) 0.65001(7) 0.0390(2) Uani 1 1 d .
O1 O 0.57835(12) 0.32739(10) 0.6640(2) 0.0596(9) Uani 1 1 d .
O2 O 0.52534(10) 0.39683(10) 0.4359(2) 0.0492(7) Uani 1 1 d .
O3 O 0.53631(10) 0.50962(11) 0.7546(2) 0.0517(7) Uani 1 1 d .
O4 O 0.69308(10) 0.53923(11) 0.5576(2) 0.0523(8) Uani 1 1 d .
N1 N 0.62743(10) 0.48185(10) 0.7404(2) 0.0380(7) Uani 1 1 d .
N2 N 0.59632(10) 0.52458(9) 0.59982(19) 0.0339(6) Uani 1 1 d .
N3 N 0.59986(10) 0.42110(10) 0.6917(2) 0.0378(7) Uani 1 1 d .
N4 N 0.56999(9) 0.46431(10) 0.54647(19) 0.0341(6) Uani 1 1 d .
N5 N 0.54660(12) 0.35254(12) 0.5434(2) 0.0487(9) Uani 1 1 d .
C1 C 0.60702(12) 0.46266(12) 0.6795(2) 0.0356(8) Uani 1 1 d .
C2 C 0.63540(13) 0.45013(13) 0.7986(3) 0.0408(8) Uani 1 1 d .
C3 C 0.65603(15) 0.45224(16) 0.8754(3) 0.0519(11) Uani 1 1 d .
H3 H 0.6668 0.4773 0.8958 0.069 Uiso 1 1 calc R
C4 C 0.65970(19) 0.41546(19) 0.9198(3) 0.0654(14) Uani 1 1 d .
H4 H 0.6732 0.4159 0.9717 0.087 Uiso 1 1 calc R
C5 C 0.6439(2) 0.37743(18) 0.8899(3) 0.0666(14) Uani 1 1 d .
H5 H 0.6477 0.3533 0.9219 0.089 Uiso 1 1 calc R
C6 C 0.62285(17) 0.37455(16) 0.8144(3) 0.0575(12) Uani 1 1 d .
H6 H 0.6119 0.3493 0.7949 0.076 Uiso 1 1 calc R
C7 C 0.61887(13) 0.41169(13) 0.7690(3) 0.0409(8) Uani 1 1 d .
C8 C 0.57875(12) 0.40117(12) 0.6272(3) 0.0384(8) Uani 1 1 d .
C9 C 0.56884(14) 0.35586(14) 0.6179(3) 0.0477(10) Uani 1 1 d .
C10 C 0.54260(12) 0.39108(13) 0.5012(3) 0.0425(9) Uani 1 1 d .
C11 C 0.56418(11) 0.42169(12) 0.5585(3) 0.0370(8) Uani 1 1 d .
C12 C 0.55912(10) 0.49613(12) 0.4898(2) 0.0330(7) Uani 1 1 d .
C13 C 0.53702(12) 0.49616(14) 0.4138(2) 0.0400(8) Uani 1 1 d .
H13 H 0.5260 0.4717 0.3911 0.053 Uiso 1 1 calc R
C14 C 0.53244(14) 0.53395(16) 0.3747(3) 0.0475(10) Uani 1 1 d .
H14 H 0.5180 0.5351 0.3238 0.063 Uiso 1 1 calc R
C15 C 0.54879(13) 0.57146(15) 0.4087(3) 0.0451(9) Uani 1 1 d .
H15 H 0.5448 0.5965 0.3798 0.060 Uiso 1 1 calc R
C16 C 0.57044(12) 0.57177(13) 0.4838(3) 0.0401(8) Uani 1 1 d .
H16 H 0.5810 0.5965 0.5062 0.053 Uiso 1 1 calc R
C17 C 0.57584(11) 0.53354(12) 0.5247(2) 0.0340(7) Uani 1 1 d .
C18 C 0.59195(11) 0.48437(12) 0.6092(2) 0.0339(7) Uani 1 1 d .
C19 C 0.52887(16) 0.31322(14) 0.5113(3) 0.0556(12) Uani 1 1 d .
H19A H 0.5454 0.2898 0.5319 0.067 Uiso 1 1 calc R
H19B H 0.5303 0.3131 0.4502 0.067 Uiso 1 1 calc R
C20 C 0.48402(15) 0.30786(12) 0.5385(3) 0.0478(10) Uani 1 1 d .
C21 C 0.47511(18) 0.29855(18) 0.6217(4) 0.0634(13) Uani 1 1 d .
H21 H 0.4969 0.2953 0.6601 0.084 Uiso 1 1 calc R
C22 C 0.4340(2) 0.2941(2) 0.6482(4) 0.0790(18) Uani 1 1 d .
H22 H 0.4282 0.2875 0.7041 0.105 Uiso 1 1 calc R
C23 C 0.4019(2) 0.2994(2) 0.5918(4) 0.0791(18) Uani 1 1 d .
H23 H 0.3742 0.2966 0.6094 0.105 Uiso 1 1 calc R
C24 C 0.41071(18) 0.3088(2) 0.5091(4) 0.0715(16) Uani 1 1 d .
H24 H 0.3889 0.3121 0.4707 0.095 Uiso 1 1 calc R
C25 C 0.45105(18) 0.31330(16) 0.4831(3) 0.0599(13) Uani 1 1 d .
H25 H 0.4565 0.3202 0.4273 0.080 Uiso 1 1 calc R
C26 C 0.56016(18) 0.5560(2) 0.8816(3) 0.0716(17) Uani 1 1 d .
H26A H 0.5316 0.5566 0.9008 0.107 Uiso 1 1 calc R
H26B H 0.5735 0.5821 0.8949 0.107 Uiso 1 1 calc R
H26C H 0.5748 0.5335 0.9089 0.107 Uiso 1 1 calc R
C27 C 0.52930(17) 0.59062(18) 0.7372(5) 0.0704(15) Uani 1 1 d .
H27A H 0.5291 0.5917 0.6768 0.106 Uiso 1 1 calc R
H27B H 0.5404 0.6164 0.7591 0.106 Uiso 1 1 calc R
H27C H 0.5012 0.5867 0.7574 0.106 Uiso 1 1 calc R
C28 C 0.72298(14) 0.50541(14) 0.6965(3) 0.0502(10) Uani 1 1 d .
H28A H 0.7114 0.4784 0.6834 0.075 Uiso 1 1 calc R
H28B H 0.7236 0.5092 0.7564 0.075 Uiso 1 1 calc R
H28C H 0.7510 0.5072 0.6745 0.075 Uiso 1 1 calc R
C29 C 0.72297(14) 0.59033(14) 0.6727(3) 0.0490(10) Uani 1 1 d .
H29A H 0.7494 0.5879 0.6443 0.074 Uiso 1 1 calc R
H29B H 0.7276 0.5921 0.7323 0.074 Uiso 1 1 calc R
H29C H 0.7088 0.6151 0.6537 0.074 Uiso 1 1 calc R
C30 C 0.7069(4) 0.6083(3) 0.4260(5) 0.115(4) Uani 0.931(6) 1 d P
H30 H 0.7087 0.5859 0.4681 0.152 Uiso 0.931(6) 1 calc PR
Cl3 Cl 0.74127(8) 0.59571(13) 0.3429(2) 0.1405(14) Uani 0.931(6) 1 d P
Cl4 Cl 0.72026(17) 0.65494(12) 0.47489(18) 0.197(2) Uani 0.931(6) 1 d P
Cl5 Cl 0.65641(9) 0.60945(14) 0.3885(2) 0.1599(17) Uani 0.931(6) 1 d P
C31 C 0.51340(18) 0.4366(2) 0.8729(4) 0.0615(14) Uani 0.934(4) 1 d P
H31 H 0.5280 0.4569 0.8371 0.082 Uiso 0.934(4) 1 calc PR
Cl6 Cl 0.54519(7) 0.42798(10) 0.96041(14) 0.1122(9) Uani 0.934(4) 1 d P
Cl7 Cl 0.46588(6) 0.45928(8) 0.90134(12) 0.0929(7) Uani 0.934(4) 1 d P
Cl8 Cl 0.50535(7) 0.39138(7) 0.81110(17) 0.1013(7) Uani 0.934(4) 1 d P
C32 C 0.5000 0.2500 0.8750 0.25(3) Uani 0.785(11) 4 d SP
Cl9 Cl 0.53937(17) 0.27979(16) 0.8291(4) 0.140(2) Uani 0.589(9) 1 d P

loop_
_atom_site_aniso_label
_atom_site_aniso_U_11
_atom_site_aniso_U_22
_atom_site_aniso_U_33
_atom_site_aniso_U_23
_atom_site_aniso_U_13
_atom_site_aniso_U_12
Ru1 0.03496(17) 0.03276(17) 0.03226(19) -0.00874(11) -0.00519(11) 0.00050(11)
Cl1 0.0523(6) 0.0349(5) 0.0490(6) -0.0082(4) -0.0105(4) 0.0014(4)
Cl2 0.0477(5) 0.0506(6) 0.0408(5) -0.0148(4) -0.0133(4) 0.0028(4)
S1 0.0374(5) 0.0467(5) 0.0391(5) -0.0093(4) -0.0010(4) 0.0012(4)
S2 0.0369(5) 0.0372(5) 0.0429(5) -0.0113(4) -0.0028(4) -0.0020(4)
O1 0.074(2) 0.0379(16) 0.067(2) -0.0031(15) 0.0082(18) -0.0033(15)
O2 0.0441(16) 0.0562(18) 0.0473(18) -0.0192(14) -0.0008(13) -0.0103(13)
O3 0.0402(15) 0.0593(19) 0.0557(19) -0.0084(15) 0.0022(13) -0.0089(13)
O4 0.0552(18) 0.0550(18) 0.0468(17) -0.0163(14) 0.0052(14) -0.0043(14)
N1 0.0377(16) 0.0370(16) 0.0392(17) -0.0063(13) -0.0042(13) 0.0025(13)
N2 0.0347(15) 0.0326(15) 0.0344(16) -0.0064(12) -0.0014(12) -0.0008(12)
N3 0.0396(16) 0.0323(15) 0.0416(18) -0.0055(13) 0.0077(13) -0.0002(13)
N4 0.0299(14) 0.0382(16) 0.0341(16) -0.0073(12) 0.0029(12) -0.0051(12)
N5 0.052(2) 0.0423(19) 0.052(2) -0.0159(16) 0.0134(16) -0.0149(16)
C1 0.0347(18) 0.0345(18) 0.0377(19) -0.0060(14) 0.0029(14) 0.0002(14)
C2 0.042(2) 0.042(2) 0.038(2) -0.0016(16) 0.0020(16) 0.0055(16)
C3 0.058(3) 0.054(3) 0.044(2) -0.0032(19) -0.009(2) 0.010(2)
C4 0.077(4) 0.072(3) 0.047(3) 0.008(2) -0.013(2) 0.012(3)
C5 0.089(4) 0.057(3) 0.053(3) 0.015(2) -0.002(3) 0.015(3)
C6 0.066(3) 0.049(3) 0.058(3) 0.009(2) 0.006(2) 0.008(2)
C7 0.040(2) 0.044(2) 0.038(2) -0.0025(16) 0.0075(16) 0.0057(16)
C8 0.0354(18) 0.0356(18) 0.044(2) -0.0083(15) 0.0085(15) -0.0021(14)
C9 0.051(2) 0.040(2) 0.053(3) -0.0107(19) 0.0170(19) -0.0065(17)
C10 0.0344(19) 0.045(2) 0.048(2) -0.0176(17) 0.0147(17) -0.0100(16)
C11 0.0304(17) 0.0387(19) 0.042(2) -0.0117(15) 0.0104(15) -0.0069(14)
C12 0.0255(16) 0.0397(18) 0.0339(18) -0.0080(14) 0.0041(13) -0.0032(13)
C13 0.0330(18) 0.052(2) 0.035(2) -0.0108(16) 0.0006(15) -0.0081(16)
C14 0.042(2) 0.066(3) 0.035(2) -0.0064(19) -0.0048(16) -0.0027(19)
C15 0.042(2) 0.052(2) 0.041(2) 0.0003(18) -0.0031(17) 0.0034(18)
C16 0.0369(19) 0.044(2) 0.039(2) -0.0055(16) -0.0008(15) -0.0010(15)
C17 0.0279(16) 0.0407(19) 0.0333(18) -0.0098(14) 0.0029(13) -0.0008(14)
C18 0.0336(17) 0.0367(18) 0.0315(18) -0.0105(14) 0.0015(14) -0.0018(14)
C19 0.063(3) 0.037(2) 0.067(3) -0.022(2) 0.013(2) -0.0105(19)
C20 0.057(3) 0.0290(18) 0.057(3) -0.0057(17) 0.002(2) -0.0145(17)
C21 0.061(3) 0.067(3) 0.062(3) 0.013(2) -0.007(2) -0.013(2)
C22 0.080(4) 0.094(5) 0.062(4) 0.021(3) 0.000(3) -0.028(3)
C23 0.063(3) 0.088(4) 0.086(4) 0.015(3) -0.004(3) -0.028(3)
C24 0.060(3) 0.080(4) 0.075(4) 0.008(3) -0.016(3) -0.029(3)
C25 0.073(3) 0.053(3) 0.053(3) -0.001(2) -0.005(2) -0.025(2)
C26 0.058(3) 0.115(5) 0.041(3) -0.026(3) 0.009(2) -0.017(3)
C27 0.048(3) 0.057(3) 0.106(5) 0.004(3) 0.004(3) 0.016(2)
C28 0.043(2) 0.038(2) 0.069(3) -0.011(2) -0.006(2) 0.0042(17)
C29 0.044(2) 0.045(2) 0.058(3) -0.0078(19) -0.0060(19) -0.0092(18)
C30 0.187(10) 0.102(6) 0.055(4) 0.011(4) -0.017(5) -0.076(6)
Cl3 0.0734(14) 0.220(4) 0.128(2) -0.014(2) -0.0137(13) 0.0332(17)
Cl4 0.332(6) 0.162(3) 0.0970(19) -0.0084(18) 0.007(3) -0.162(4)
Cl5 0.0873(16) 0.259(4) 0.133(2) -0.080(3) 0.0453(16) -0.017(2)
C31 0.057(3) 0.076(4) 0.051(3) 0.012(3) 0.006(2) 0.002(3)
Cl6 0.0828(13) 0.175(3) 0.0792(13) 0.0230(13) -0.0087(10) 0.0335(14)
Cl7 0.0681(10) 0.1330(18) 0.0777(12) 0.0064(11) 0.0073(8) 0.0281(10)
Cl8 0.0958(14) 0.0771(12) 0.1312(19) -0.0100(12) 0.0128(12) -0.0136(10)
C32 0.33(4) 0.33(4) 0.09(2) 0.000 0.000 0.000
Cl9 0.142(4) 0.119(4) 0.158(5) -0.001(3) 0.004(3) -0.001(3)

loop_
_atom_type_symbol
_atom_type_description
_atom_type_scat_dispersion_real
_atom_type_scat_dispersion_imag
_atom_type_scat_source
C C 0.0033 0.0016 'International Tables Vol C Tables 4.2.6.8 and 6.1.1.4'
H H 0.0000 0.0000 'International Tables Vol C Tables 4.2.6.8 and 6.1.1.4'
N N 0.0061 0.0033 'International Tables Vol C Tables 4.2.6.8 and 6.1.1.4'
O O 0.0106 0.0060 'International Tables Vol C Tables 4.2.6.8 and 6.1.1.4'
S S 0.1246 0.1234 'International Tables Vol C Tables 4.2.6.8 and 6.1.1.4'
Cl Cl 0.1484 0.1585 'International Tables Vol C Tables 4.2.6.8 and 6.1.1.4'
Ru Ru -1.2594 0.8363 'International Tables Vol C Tables 4.2.6.8 and 6.1.1.4'

loop_
_geom_angle_atom_site_label_1
_geom_angle_atom_site_label_2
_geom_angle_atom_site_label_3
_geom_angle
_geom_angle_site_symmetry_1
_geom_angle_site_symmetry_3
N1 Ru1 N2 80.98(12) . .
N1 Ru1 S1 86.05(9) . .
N2 Ru1 S1 86.09(9) . .
N1 Ru1 S2 92.60(9) . .
N2 Ru1 S2 92.14(9) . .
S1 Ru1 S2 177.92(4) . .
N1 Ru1 Cl1 174.44(9) . .
N2 Ru1 Cl1 93.51(9) . .
S1 Ru1 Cl1 92.84(4) . .
S2 Ru1 Cl1 88.35(4) . .
N1 Ru1 Cl2 92.91(9) . .
N2 Ru1 Cl2 173.89(9) . .
S1 Ru1 Cl2 93.16(4) . .
S2 Ru1 Cl2 88.49(4) . .
Cl1 Ru1 Cl2 92.59(4) . .
O3 S1 C26 106.5(3) . .
O3 S1 C27 105.9(2) . .
C26 S1 C27 100.5(3) . .
O3 S1 Ru1 114.17(13) . .
C26 S1 Ru1 114.91(19) . .
C27 S1 Ru1 113.6(2) . .
O4 S2 C28 107.2(2) . .
O4 S2 C29 106.6(2) . .
C28 S2 C29 100.0(2) . .
O4 S2 Ru1 117.49(14) . .
C28 S2 Ru1 110.82(17) . .
C29 S2 Ru1 113.17(16) . .
C1 N1 C2 103.8(3) . .
C1 N1 Ru1 107.2(3) . .
C2 N1 Ru1 148.3(3) . .
C18 N2 C17 104.5(3) . .
C18 N2 Ru1 107.0(2) . .
C17 N2 Ru1 148.1(3) . .
C1 N3 C8 115.2(4) . .
C1 N3 C7 105.1(3) . .
C8 N3 C7 139.6(4) . .
C18 N4 C11 115.1(3) . .
C18 N4 C12 104.7(3) . .
C11 N4 C12 140.1(3) . .
C9 N5 C10 112.8(3) . .
C9 N5 C19 124.1(4) . .
C10 N5 C19 123.2(4) . .
N1 C1 N3 115.6(4) . .
N1 C1 C18 121.7(3) . .
N3 C1 C18 122.6(3) . .
C3 C2 N1 129.3(4) . .
C3 C2 C7 120.7(4) . .
N1 C2 C7 110.0(4) . .
C4 C3 C2 116.8(5) . .
C3 C4 C5 122.4(5) . .
C6 C5 C4 122.0(5) . .
C5 C6 C7 116.0(5) . .
C6 C7 N3 132.4(4) . .
C6 C7 C2 122.2(4) . .
N3 C7 C2 105.4(3) . .
C11 C8 N3 122.8(4) . .
C11 C8 C9 108.5(4) . .
N3 C8 C9 128.7(4) . .
O1 C9 N5 126.2(4) . .
O1 C9 C8 128.2(5) . .
N5 C9 C8 105.6(4) . .
O2 C10 N5 126.3(4) . .
O2 C10 C11 129.9(4) . .
N5 C10 C11 103.8(4) . .
C8 C11 N4 122.7(3) . .
C8 C11 C10 109.3(4) . .
N4 C11 C10 128.0(4) . .
C13 C12 N4 132.9(3) . .
C13 C12 C17 121.7(4) . .
N4 C12 C17 105.4(3) . .
C14 C13 C12 116.6(4) . .
C13 C14 C15 122.3(4) . .
C16 C15 C14 121.5(4) . .
C15 C16 C17 117.4(4) . .
N2 C17 C16 129.7(3) . .
N2 C17 C12 109.8(3) . .
C16 C17 C12 120.5(4) . .
N2 C18 N4 115.5(3) . .
N2 C18 C1 122.9(3) . .
N4 C18 C1 121.5(3) . .
N5 C19 C20 111.3(4) . .
C25 C20 C21 118.6(5) . .
C25 C20 C19 121.8(5) . .
C21 C20 C19 119.6(5) . .
C20 C21 C22 120.4(5) . .
C23 C22 C21 119.8(6) . .
C22 C23 C24 119.8(6) . .
C25 C24 C23 120.4(6) . .
C24 C25 C20 121.0(5) . .
Cl5 C30 Cl4 111.6(7) . .
Cl5 C30 Cl3 109.2(4) . .
Cl4 C30 Cl3 112.3(5) . .
Cl7 C31 Cl6 111.4(3) . .
Cl7 C31 Cl8 111.0(3) . .
Cl6 C31 Cl8 113.6(4) . .
Cl9 C32 Cl9 100.14(15) 10_667 .
Cl9 C32 Cl9 100.14(15) 10_667 7_554
Cl9 C32 Cl9 130.4(4) . 7_554
Cl9 C32 Cl9 130.4(4) 10_667 16_657
Cl9 C32 Cl9 100.14(15) . 16_657
Cl9 C32 Cl9 100.14(15) 7_554 16_657

loop_
_geom_bond_atom_site_label_1
_geom_bond_atom_site_label_2
_geom_bond_distance
_geom_bond_site_symmetry_2
Ru1 N1 2.150(3) .
Ru1 N2 2.158(3) .
Ru1 S1 2.2898(11) .
Ru1 S2 2.2936(10) .
Ru1 Cl1 2.3907(11) .
Ru1 Cl2 2.3918(10) .
S1 O3 1.484(3) .
S1 C26 1.772(5) .
S1 C27 1.777(5) .
S2 O4 1.481(3) .
S2 C28 1.782(5) .
S2 C29 1.789(4) .
O1 C9 1.206(6) .
O2 C10 1.188(6) .
N1 C1 1.316(5) .
N1 C2 1.394(5) .
N2 C18 1.299(5) .
N2 C17 1.389(5) .
N3 C1 1.359(5) .
N3 C8 1.381(5) .
N3 C7 1.402(5) .
N4 C18 1.375(5) .
N4 C11 1.386(5) .
N4 C12 1.400(5) .
N5 C9 1.383(6) .
N5 C10 1.406(6) .
N5 C19 1.467(5) .
C1 C18 1.399(6) .
C2 C3 1.387(6) .
C2 C7 1.415(6) .
C3 C4 1.374(7) .
C4 C5 1.397(9) .
C5 C6 1.377(8) .
C6 C7 1.392(6) .
C8 C11 1.354(6) .
C8 C9 1.487(6) .
C10 C11 1.501(5) .
C12 C13 1.397(5) .
C12 C17 1.420(5) .
C13 C14 1.364(7) .
C14 C15 1.413(6) .
C15 C16 1.378(6) .
C16 C17 1.393(6) .
C19 C20 1.505(7) .
C20 C25 1.382(7) .
C20 C21 1.384(7) .
C21 C22 1.385(9) .
C22 C23 1.371(9) .
C23 C24 1.377(9) .
C24 C25 1.359(8) .
C30 Cl5 1.718(11) .
C30 Cl4 1.730(8) .
C30 Cl3 1.762(11) .
C31 Cl7 1.740(6) .
C31 Cl6 1.742(6) .
C31 Cl8 1.762(7) .
C32 Cl9 1.735(5) 10_667
C32 Cl9 1.735(5) .
C32 Cl9 1.735(5) 7_554
C32 Cl9 1.735(5) 16_657
